data_8104274
loop_
_publ_author_name
'Stehr, H.'

_publ_section_title
;
 Neubestimmung der Kristallstrukturen des dimorphen Natriumhydroxids,
 NaOH, bei verschiedenen Temperaturen mit R\"ontgenstrahl- und
 Neutronenbeugung
;
_journal_name_full
;
Zeitschrift fuer Kristallographie, Kristallgeometrie, Kristallphysik, 
Kristallchemie (-144,1977)
;
_journal_page_first 332
_journal_page_last 359
_journal_paper_doi 10.1524/zkri.1967.125.16.332
_journal_volume 125
_journal_year 1967
_chemical_formula_sum 'H Na O'
_chemical_name_systematic 'Na (O H)'
_space_group_crystal_system orthorhombic
_space_group_IT_number 63
_space_group_name_Hall '-B 2b 2'
_space_group_name_H-M_alt 'B m m b'
_cell_angle_alpha 90
_cell_angle_beta 90
_cell_angle_gamma 90
_cell_formula_units_Z 4
_cell_length_a 3.3994
_cell_length_b 3.3994
_cell_length_c 11.377
_cell_volume 131.472
_citation_journal_id_ASTM ZEKGAX
_cod_data_source_file Stehr_ZEKGAX_1967_1547.cif
_cod_data_source_block H1Na1O1
_cod_original_cell_volume 131.4717
_cod_original_formula_sum 'H1 Na1 O1'
_cod_database_code 8104274

loop_
_space_group_symop_id
_space_group_symop_operation_xyz
1 x,y,z
2 -x,y+1/2,-z
3 x,-y,-z
4 -x,-y+1/2,z
5 -x,-y,-z
6 x,-y-1/2,z
7 -x,y,z
8 x,y-1/2,-z
9 x+1/2,y,z+1/2
10 -x+1/2,y+1/2,-z+1/2
11 x+1/2,-y,-z+1/2
12 -x+1/2,-y+1/2,z+1/2
13 -x+1/2,-y,-z+1/2
14 x+1/2,-y-1/2,z+1/2
15 -x+1/2,y,z+1/2
16 x+1/2,y-1/2,-z+1/2

loop_
_atom_site_label
_atom_site_type_symbol
_atom_site_fract_x
_atom_site_fract_y
_atom_site_fract_z
_atom_site_occupancy
_atom_site_U_iso_or_equiv
Na1 Na+1 0 0.25 0.1611 1 0.0
O1 O-2 0 0.25 0.3674 1 0.0
